data_4070605
loop_
_publ_author_name
'Franken, Andreas'
'McGrath, Thomas D.'
'Stone, F. Gordon A.'

_publ_section_title
;
 A 10-Vertex Iron&#x2212;Dicarbollide System Formed by Insertion of
 {Fe(CO)4} into 8-Vertex [closo-1-CB7H8]&#x2212;: Synthesis and Reactivity
 Studies
;
_journal_issue 5
_journal_name_full Organometallics
_journal_page_first 908
_journal_paper_doi 10.1021/om700865s
_journal_volume 27
_journal_year 2008
_chemical_formula_sum 'C19 H26 B7 Co2 Fe O9 P'
_chemical_formula_weight 678.75
_chemical_name_systematic
; 
 ? 
;
_space_group_IT_number 2
_symmetry_cell_setting triclinic
_symmetry_space_group_name_Hall '-P 1'
_symmetry_space_group_name_H-M 'P -1'
_atom_sites_solution_hydrogens geom
_atom_sites_solution_primary direct
_atom_sites_solution_secondary difmap
_audit_creation_method SHELXL-97
_cell_angle_alpha 84.158(2)
_cell_angle_beta 83.378(3)
_cell_angle_gamma 83.582(2)
_cell_formula_units_Z 2
_cell_length_a 7.5362(3)
_cell_length_b 8.3695(4)
_cell_length_c 23.0178(10)
_cell_measurement_reflns_used 4950
_cell_measurement_temperature 110(2)
_cell_measurement_theta_max 28.28
_cell_measurement_theta_min 2.45
_cell_volume 1427.28(11)
_computing_cell_refinement 'Bruker APEX2 (Bruker, 2003)'
_computing_data_collection 'Bruker APEX2 (Bruker, 2003)'
_computing_data_reduction 'Bruker APEX2 (Bruker, 2003)'
_computing_molecular_graphics 'Bruker SHELXTL (Bruker, 2001)'
_computing_publication_material 'Bruker SHELXTL (Bruker, 2001)'
_computing_structure_refinement 'Bruker SHELXTL (Bruker, 2001)'
_computing_structure_solution 'Bruker SHELXTL (Bruker, 2001)'
_diffrn_ambient_temperature 110(2)
_diffrn_measured_fraction_theta_full 0.998
_diffrn_measured_fraction_theta_max 0.955
_diffrn_measurement_device_type 'Bruker-Nonius X8 APEX CCD area detector'
_diffrn_measurement_method 'phi and omega scans'
_diffrn_radiation_monochromator graphite
_diffrn_radiation_source 'fine-focus sealed tube'
_diffrn_radiation_type MoK\a
_diffrn_radiation_wavelength 0.71073
_diffrn_reflns_av_R_equivalents 0.0469
_diffrn_reflns_av_sigmaI/netI 0.0598
_diffrn_reflns_limit_h_max 10
_diffrn_reflns_limit_h_min -9
_diffrn_reflns_limit_k_max 11
_diffrn_reflns_limit_k_min -11
_diffrn_reflns_limit_l_max 30
_diffrn_reflns_limit_l_min -29
_diffrn_reflns_number 21657
_diffrn_reflns_theta_full 25.00
_diffrn_reflns_theta_max 28.45
_diffrn_reflns_theta_min 2.46
_exptl_absorpt_coefficient_mu 1.751
_exptl_absorpt_correction_T_max 0.953
_exptl_absorpt_correction_T_min 0.794
_exptl_absorpt_correction_type multi-scan
_exptl_absorpt_process_details 'SADABS  (Bruker, 2003)'
_exptl_crystal_colour orange
_exptl_crystal_density_diffrn 1.579
_exptl_crystal_density_method 'not measured'
_exptl_crystal_description block
_exptl_crystal_F_000 684
_exptl_crystal_size_max 0.09
_exptl_crystal_size_mid 0.08
_exptl_crystal_size_min 0.03
_refine_diff_density_max 0.690
_refine_diff_density_min -0.354
_refine_diff_density_rms 0.090
_refine_ls_extinction_method none
_refine_ls_goodness_of_fit_ref 1.013
_refine_ls_hydrogen_treatment mixed
_refine_ls_matrix_type full
_refine_ls_number_parameters 379
_refine_ls_number_reflns 6868
_refine_ls_number_restraints 0
_refine_ls_restrained_S_all 1.013
_refine_ls_R_factor_all 0.0587
_refine_ls_R_factor_gt 0.0373
_refine_ls_shift/su_max 0.001
_refine_ls_shift/su_mean 0.000
_refine_ls_structure_factor_coef Fsqd
_refine_ls_weighting_details 'calc w=1/[\s^2^(Fo^2^)+(0.0292P)^2^+0.0000P] where P=(Fo^2^+2Fc^2^)/3'
_refine_ls_weighting_scheme calc
_refine_ls_wR_factor_gt 0.0674
_refine_ls_wR_factor_ref 0.0747
_reflns_number_gt 5282
_reflns_number_total 6868
_reflns_threshold_expression >2sigma(I)
_cod_data_source_file om700865s-file001.cif
_cod_data_source_block 12
_cod_depositor_comments
;
The following automatic conversions were performed:

'_symmetry_cell_setting' value 'Triclinic' changed to 'triclinic'
according to /home/saulius/struct/CIF-dictionaries/cif_core.dic
dictionary named 'cif_core.dic' version 2.4.1 from 2010-06-29.

Automatic conversion script
Id: cif_fix_values 1715 2011-07-08 13:25:40Z adriana 
;
_cod_original_sg_symbol_H-M 'P-1   '
_cod_database_code 4070605

loop_
_symmetry_equiv_pos_as_xyz
'x, y, z'
'-x, -y, -z'

loop_
_atom_site_label
_atom_site_type_symbol
_atom_site_fract_x
_atom_site_fract_y
_atom_site_fract_z
_atom_site_U_iso_or_equiv
_atom_site_adp_type
_atom_site_occupancy
_atom_site_symmetry_multiplicity
_atom_site_calc_flag
_atom_site_refinement_flags
Fe1 Fe 0.64004(4) 0.16984(4) 0.148799(14) 0.00942(8) Uani 1 1 d .
C1 C 0.6576(3) -0.0440(3) 0.19326(10) 0.0107(5) Uani 1 1 d .
B3 B 0.5154(3) -0.0547(3) 0.14696(12) 0.0125(6) Uani 1 1 d .
H3 H 0.374(3) -0.081(3) 0.1632(10) 0.015 Uiso 1 1 d .
B4 B 0.7143(4) -0.2035(3) 0.15818(13) 0.0161(6) Uani 1 1 d .
H4 H 0.720(3) -0.319(3) 0.1852(11) 0.019 Uiso 1 1 d .
B5 B 0.8535(4) -0.0319(3) 0.15665(13) 0.0147(6) Uani 1 1 d .
H5 H 0.971(3) -0.036(3) 0.1811(11) 0.018 Uiso 1 1 d .
B6 B 0.5833(4) 0.0458(3) 0.07586(13) 0.0140(6) Uani 1 1 d .
H6 H 0.491(3) 0.103(3) 0.0465(10) 0.017 Uiso 1 1 d .
B7 B 0.6299(4) -0.1730(3) 0.08826(13) 0.0176(6) Uani 1 1 d .
H7 H 0.567(3) -0.261(3) 0.0727(11) 0.021 Uiso 1 1 d .
B8 B 0.8671(4) -0.1596(3) 0.09546(13) 0.0173(6) Uani 1 1 d .
H8 H 0.987(3) -0.246(3) 0.0827(11) 0.021 Uiso 1 1 d .
B9 B 0.8380(3) 0.0612(3) 0.08339(13) 0.0146(6) Uani 1 1 d .
H9 H 0.934(3) 0.133(3) 0.0596(10) 0.017 Uiso 1 1 d .
C10 C 0.7554(3) -0.0593(3) 0.04660(11) 0.0152(5) Uani 1 1 d .
H10 H 0.781(3) -0.065(3) 0.0084(11) 0.018 Uiso 1 1 d .
C21 C 0.7245(3) 0.2626(3) 0.20437(11) 0.0142(5) Uani 1 1 d .
O21 O 0.7839(2) 0.3207(2) 0.23965(8) 0.0241(4) Uani 1 1 d .
C22 C 0.6744(3) 0.3324(3) 0.09437(11) 0.0160(5) Uani 1 1 d .
O22 O 0.7050(2) 0.4330(2) 0.05880(8) 0.0275(4) Uani 1 1 d .
P1 P 0.36305(7) 0.28267(7) 0.17616(3) 0.01070(13) Uani 1 1 d .
C31 C 0.2527(3) 0.1929(3) 0.24474(10) 0.0148(5) Uani 1 1 d .
H31A H 0.1234 0.2322 0.2474 0.018 Uiso 1 1 calc R
H31B H 0.2629 0.0743 0.2433 0.018 Uiso 1 1 calc R
C32 C 0.3282(3) 0.2294(3) 0.30014(11) 0.0203(6) Uani 1 1 d .
H32A H 0.2621 0.1768 0.3347 0.030 Uiso 1 1 calc R
H32B H 0.3154 0.3463 0.3028 0.030 Uiso 1 1 calc R
H32C H 0.4555 0.1884 0.2986 0.030 Uiso 1 1 calc R
C33 C 0.3532(3) 0.4968(3) 0.18731(11) 0.0161(5) Uani 1 1 d .
H33A H 0.4312 0.5086 0.2181 0.019 Uiso 1 1 calc R
H33B H 0.4030 0.5550 0.1505 0.019 Uiso 1 1 calc R
C34 C 0.1648(3) 0.5779(3) 0.20522(12) 0.0223(6) Uani 1 1 d .
H34A H 0.1721 0.6919 0.2101 0.033 Uiso 1 1 calc R
H34B H 0.1153 0.5238 0.2424 0.033 Uiso 1 1 calc R
H34C H 0.0868 0.5698 0.1746 0.033 Uiso 1 1 calc R
C35 C 0.1987(3) 0.2778(3) 0.12401(10) 0.0147(5) Uani 1 1 d .
H35A H 0.2024 0.1657 0.1134 0.018 Uiso 1 1 calc R
H35B H 0.0775 0.3073 0.1439 0.018 Uiso 1 1 calc R
C36 C 0.2251(3) 0.3890(3) 0.06748(11) 0.0189(6) Uani 1 1 d .
H36A H 0.1313 0.3781 0.0424 0.028 Uiso 1 1 calc R
H36B H 0.3432 0.3592 0.0466 0.028 Uiso 1 1 calc R
H36C H 0.2179 0.5011 0.0771 0.028 Uiso 1 1 calc R
O1 O 0.6138(2) -0.06637(19) 0.25418(7) 0.0144(4) Uani 1 1 d .
C11 C 0.7632(3) -0.1194(3) 0.28746(10) 0.0169(5) Uani 1 1 d .
H11A H 0.8488 -0.0364 0.2829 0.020 Uiso 1 1 calc R
H11B H 0.8270 -0.2208 0.2738 0.020 Uiso 1 1 calc R
C12 C 0.6885(3) -0.1458(3) 0.34978(11) 0.0161(5) Uani 1 1 d .
C13 C 0.5910(3) -0.0707(3) 0.39250(11) 0.0183(6) Uani 1 1 d .
H13 H 0.533(3) 0.027(3) 0.4011(11) 0.022 Uiso 1 1 d .
Co1 Co 0.51074(4) -0.28314(4) 0.390931(15) 0.01714(9) Uani 1 1 d .
C101 C 0.3645(3) -0.3054(3) 0.45914(12) 0.0262(6) Uani 1 1 d .
O101 O 0.2707(3) -0.3148(3) 0.50144(9) 0.0412(6) Uani 1 1 d .
C102 C 0.3436(3) -0.2338(3) 0.34057(12) 0.0238(6) Uani 1 1 d .
O102 O 0.2347(2) -0.1995(2) 0.30989(8) 0.0329(5) Uani 1 1 d .
C103 C 0.5958(3) -0.4867(4) 0.37389(11) 0.0232(6) Uani 1 1 d .
O103 O 0.6538(3) -0.6137(2) 0.36384(9) 0.0330(5) Uani 1 1 d .
Co2 Co 0.79004(4) -0.21117(4) 0.423785(14) 0.01511(9) Uani 1 1 d .
C201 C 0.7212(3) -0.2450(3) 0.50188(12) 0.0190(6) Uani 1 1 d .
O201 O 0.6710(2) -0.2664(2) 0.55002(8) 0.0282(4) Uani 1 1 d .
C202 C 0.9426(3) -0.0617(3) 0.42516(12) 0.0229(6) Uani 1 1 d .
O202 O 1.0360(3) 0.0350(3) 0.42568(9) 0.0403(5) Uani 1 1 d .
C203 C 0.9434(3) -0.3867(3) 0.40517(12) 0.0244(6) Uani 1 1 d .
O203 O 1.0374(3) -0.4953(2) 0.39198(10) 0.0397(5) Uani 1 1 d .

loop_
_atom_site_aniso_label
_atom_site_aniso_U_11
_atom_site_aniso_U_22
_atom_site_aniso_U_33
_atom_site_aniso_U_23
_atom_site_aniso_U_13
_atom_site_aniso_U_12
Fe1 0.00919(16) 0.00947(17) 0.00932(18) -0.00015(14) -0.00066(13) -0.00070(12)
C1 0.0121(11) 0.0091(11) 0.0098(12) 0.0030(9) -0.0004(9) -0.0002(9)
B3 0.0141(13) 0.0078(13) 0.0154(15) -0.0008(11) -0.0030(11) 0.0009(10)
B4 0.0168(14) 0.0113(14) 0.0198(16) -0.0006(12) -0.0032(12) 0.0012(11)
B5 0.0132(13) 0.0132(14) 0.0167(15) -0.0003(12) -0.0019(11) 0.0021(10)
B6 0.0157(13) 0.0131(14) 0.0137(15) -0.0008(12) -0.0035(11) -0.0013(11)
B7 0.0189(14) 0.0141(15) 0.0207(17) -0.0057(13) -0.0030(12) -0.0005(11)
B8 0.0176(14) 0.0152(15) 0.0172(16) -0.0015(12) 0.0002(12) 0.0042(11)
B9 0.0111(13) 0.0163(15) 0.0144(15) 0.0017(12) 0.0015(11) 0.0018(11)
C10 0.0190(12) 0.0175(13) 0.0085(13) -0.0025(11) -0.0001(10) 0.0009(10)
C21 0.0099(11) 0.0162(13) 0.0150(13) 0.0012(11) 0.0011(10) 0.0002(9)
O21 0.0174(9) 0.0338(11) 0.0238(11) -0.0122(9) -0.0039(8) -0.0046(8)
C22 0.0146(12) 0.0157(13) 0.0163(14) -0.0058(11) 0.0034(10) 0.0028(10)
O22 0.0364(11) 0.0165(10) 0.0239(11) 0.0067(9) 0.0104(9) 0.0005(8)
P1 0.0094(3) 0.0111(3) 0.0113(3) -0.0002(2) -0.0013(2) 0.0000(2)
C31 0.0115(11) 0.0199(13) 0.0122(13) 0.0003(10) 0.0014(9) -0.0021(9)
C32 0.0184(13) 0.0261(15) 0.0150(14) -0.0012(12) -0.0004(10) 0.0021(11)
C33 0.0162(12) 0.0126(13) 0.0189(14) -0.0026(11) -0.0002(10) 0.0008(9)
C34 0.0208(13) 0.0177(14) 0.0274(16) -0.0047(12) -0.0024(11) 0.0048(10)
C35 0.0107(11) 0.0173(13) 0.0159(13) -0.0003(11) -0.0031(10) 0.0004(9)
C36 0.0192(13) 0.0187(14) 0.0178(14) 0.0016(11) -0.0038(11) 0.0009(10)
O1 0.0129(8) 0.0205(9) 0.0080(9) 0.0041(7) -0.0015(6) 0.0010(7)
C11 0.0150(12) 0.0222(14) 0.0131(13) 0.0046(11) -0.0046(10) -0.0027(10)
C12 0.0143(12) 0.0190(13) 0.0149(13) 0.0044(11) -0.0058(10) -0.0026(10)
C13 0.0188(13) 0.0178(14) 0.0181(14) 0.0036(11) -0.0065(11) -0.0012(10)
Co1 0.01463(17) 0.0250(2) 0.01184(18) 0.00377(15) -0.00283(13) -0.00566(14)
C101 0.0204(14) 0.0374(17) 0.0210(16) 0.0077(13) -0.0104(12) -0.0045(12)
O101 0.0270(11) 0.0736(17) 0.0198(12) 0.0073(11) 0.0045(9) -0.0089(11)
C102 0.0212(14) 0.0324(16) 0.0183(15) 0.0033(12) 0.0003(11) -0.0121(12)
O102 0.0249(10) 0.0485(13) 0.0267(12) 0.0106(10) -0.0124(9) -0.0123(9)
C103 0.0230(14) 0.0326(17) 0.0161(15) 0.0012(13) -0.0045(11) -0.0125(12)
O103 0.0429(12) 0.0288(12) 0.0295(12) -0.0057(10) -0.0050(10) -0.0093(10)
Co2 0.01473(17) 0.01904(19) 0.01170(18) 0.00172(14) -0.00344(13) -0.00303(13)
C201 0.0166(12) 0.0203(14) 0.0211(15) 0.0005(12) -0.0065(11) -0.0033(10)
O201 0.0312(11) 0.0385(12) 0.0146(11) 0.0029(9) -0.0021(8) -0.0071(9)
C202 0.0214(13) 0.0304(16) 0.0170(14) 0.0011(12) -0.0020(11) -0.0065(12)
O202 0.0416(12) 0.0469(14) 0.0367(13) -0.0020(11) -0.0028(10) -0.0266(11)
C203 0.0176(13) 0.0303(16) 0.0251(16) 0.0041(13) -0.0038(11) -0.0064(12)
O203 0.0266(11) 0.0352(13) 0.0548(15) -0.0060(11) -0.0009(10) 0.0064(10)

loop_
_atom_type_symbol
_atom_type_description
_atom_type_scat_dispersion_real
_atom_type_scat_dispersion_imag
_atom_type_scat_source
C C 0.0033 0.0016 'International Tables Vol C Tables 4.2.6.8 and 6.1.1.4'
H H 0.0000 0.0000 'International Tables Vol C Tables 4.2.6.8 and 6.1.1.4'
B B 0.0013 0.0007 'International Tables Vol C Tables 4.2.6.8 and 6.1.1.4'
O O 0.0106 0.0060 'International Tables Vol C Tables 4.2.6.8 and 6.1.1.4'
P P 0.1023 0.0942 'International Tables Vol C Tables 4.2.6.8 and 6.1.1.4'
Fe Fe 0.3463 0.8444 'International Tables Vol C Tables 4.2.6.8 and 6.1.1.4'
Co Co 0.3494 0.9721 'International Tables Vol C Tables 4.2.6.8 and 6.1.1.4'

loop_
_geom_angle_atom_site_label_1
_geom_angle_atom_site_label_2
_geom_angle_atom_site_label_3
_geom_angle
C22 Fe1 C21 94.33(11)
C22 Fe1 C1 162.75(10)
C21 Fe1 C1 92.80(10)
C22 Fe1 B6 84.07(11)
C21 Fe1 B6 170.48(10)
C1 Fe1 B6 86.31(10)
C22 Fe1 B9 76.83(10)
C21 Fe1 B9 116.78(10)
C1 Fe1 B9 85.93(10)
B6 Fe1 B9 53.71(10)
C22 Fe1 B3 131.35(10)
C21 Fe1 B3 134.15(11)
C1 Fe1 B3 45.07(9)
B6 Fe1 B3 48.93(10)
B9 Fe1 B3 82.81(10)
C22 Fe1 B5 119.01(11)
C21 Fe1 B5 89.88(10)
C1 Fe1 B5 45.26(10)
B6 Fe1 B5 82.74(10)
B9 Fe1 B5 48.24(10)
B3 Fe1 B5 72.75(10)
C22 Fe1 P1 90.69(7)
C21 Fe1 P1 89.89(7)
C1 Fe1 P1 105.02(7)
B6 Fe1 P1 99.50(7)
B9 Fe1 P1 150.99(7)
B3 Fe1 P1 86.32(7)
B5 Fe1 P1 150.22(8)
O1 C1 B3 122.79(19)
O1 C1 B4 117.78(19)
B3 C1 B4 70.38(16)
O1 C1 B5 128.72(19)
B3 C1 B5 107.86(19)
B4 C1 B5 70.26(17)
O1 C1 Fe1 122.86(15)
B3 C1 Fe1 75.08(13)
B4 C1 Fe1 119.27(17)
B5 C1 Fe1 75.17(13)
C1 B3 B6 111.69(19)
C1 B3 B7 107.60(18)
B6 B3 B7 60.14(15)
C1 B3 B4 55.05(14)
B6 B3 B4 101.50(18)
B7 B3 B4 57.63(15)
C1 B3 Fe1 59.85(11)
B6 B3 Fe1 64.62(12)
B7 B3 Fe1 110.81(16)
B4 B3 Fe1 99.23(14)
C1 B4 B8 110.4(2)
C1 B4 B7 109.64(19)
B8 B4 B7 61.96(16)
C1 B4 B3 54.56(14)
B8 B4 B3 103.56(19)
B7 B4 B3 60.35(15)
C1 B4 B5 54.88(14)
B8 B4 B5 60.65(16)
B7 B4 B5 102.92(19)
B3 B4 B5 88.98(16)
C1 B5 B9 112.08(18)
C1 B5 B8 107.19(19)
B9 B5 B8 60.55(15)
C1 B5 B4 54.86(14)
B9 B5 B4 101.63(18)
B8 B5 B4 57.20(15)
C1 B5 Fe1 59.56(11)
B9 B5 Fe1 65.26(12)
B8 B5 Fe1 111.17(15)
B4 B5 Fe1 98.87(14)
C10 B6 B3 108.09(19)
C10 B6 B7 54.75(15)
B3 B6 B7 60.60(15)
C10 B6 B9 51.99(14)
B3 B6 B9 100.30(17)
B7 B6 B9 87.71(16)
C10 B6 Fe1 113.44(16)
B3 B6 Fe1 66.45(12)
B7 B6 Fe1 112.56(16)
B9 B6 Fe1 63.61(11)
C10 B7 B4 107.6(2)
C10 B7 B6 55.55(15)
B4 B7 B6 104.05(19)
C10 B7 B8 55.08(15)
B4 B7 B8 58.81(15)
B6 B7 B8 92.54(18)
C10 B7 B3 107.6(2)
B4 B7 B3 62.01(15)
B6 B7 B3 59.26(15)
B8 B7 B3 102.53(18)
C10 B8 B4 107.7(2)
C10 B8 B7 54.75(15)
B4 B8 B7 59.23(16)
C10 B8 B9 55.07(15)
B4 B8 B9 103.76(19)
B7 B8 B9 91.72(17)
C10 B8 B5 106.54(19)
B4 B8 B5 62.14(16)
B7 B8 B5 102.07(18)
B9 B8 B5 58.52(15)
C10 B9 B5 108.5(2)
C10 B9 B8 54.91(15)
B5 B9 B8 60.94(15)
C10 B9 B6 52.26(14)
B5 B9 B6 100.37(18)
B8 B9 B6 88.02(16)
C10 B9 Fe1 112.80(16)
B5 B9 Fe1 66.50(12)
B8 B9 Fe1 112.40(16)
B6 B9 Fe1 62.68(11)
B7 C10 B8 70.17(18)
B7 C10 B9 111.1(2)
B8 C10 B9 70.03(17)
B7 C10 B6 69.70(17)
B8 C10 B6 111.3(2)
B9 C10 B6 75.74(17)
O21 C21 Fe1 178.0(2)
O22 C22 Fe1 176.5(2)
C35 P1 C33 103.55(11)
C35 P1 C31 103.00(10)
C33 P1 C31 104.02(11)
C35 P1 Fe1 115.31(8)
C33 P1 Fe1 113.83(8)
C31 P1 Fe1 115.60(8)
C32 C31 P1 114.74(16)
C34 C33 P1 115.00(17)
C36 C35 P1 115.40(16)
C1 O1 C11 115.03(17)
O1 C11 C12 106.83(18)
C13 C12 C11 141.9(2)
C13 C12 Co2 70.48(14)
C11 C12 Co2 135.03(17)
C13 C12 Co1 69.58(15)
C11 C12 Co1 133.44(17)
Co2 C12 Co1 78.39(9)
C12 C13 Co1 70.75(15)
C12 C13 Co2 69.87(14)
Co1 C13 Co2 78.56(9)
C102 Co1 C103 101.14(12)
C102 Co1 C101 99.28(11)
C103 Co1 C101 105.95(12)
C102 Co1 C13 99.67(11)
C103 Co1 C13 140.94(11)
C101 Co1 C13 102.81(12)
C102 Co1 C12 97.05(10)
C103 Co1 C12 104.87(11)
C101 Co1 C12 141.36(12)
C13 Co1 C12 39.67(10)
C102 Co1 Co2 146.44(8)
C103 Co1 Co2 96.73(8)
C101 Co1 Co2 102.81(8)
C13 Co1 Co2 50.94(7)
C12 Co1 Co2 50.62(7)
O101 C101 Co1 178.0(3)
O102 C102 Co1 177.8(3)
O103 C103 Co1 177.9(2)
C202 Co2 C201 99.51(11)
C202 Co2 C203 101.67(12)
C201 Co2 C203 105.75(12)
C202 Co2 C12 102.02(11)
C201 Co2 C12 140.58(10)
C203 Co2 C12 101.72(11)
C202 Co2 C13 98.57(11)
C201 Co2 C13 104.70(11)
C203 Co2 C13 139.75(11)
C12 Co2 C13 39.65(10)
C202 Co2 Co1 148.26(8)
C201 Co2 Co1 96.07(7)
C203 Co2 Co1 100.43(8)
C12 Co2 Co1 50.99(7)
C13 Co2 Co1 50.51(7)
O201 C201 Co2 177.1(2)
O202 C202 Co2 178.6(3)
O203 C203 Co2 178.0(2)

loop_
_geom_bond_atom_site_label_1
_geom_bond_atom_site_label_2
_geom_bond_distance
Fe1 C22 1.773(3)
Fe1 C21 1.773(2)
Fe1 C1 1.968(2)
Fe1 B6 2.168(3)
Fe1 B9 2.186(3)
Fe1 B3 2.200(3)
Fe1 B5 2.207(3)
Fe1 P1 2.2412(6)
C1 O1 1.401(3)
C1 B3 1.612(3)
C1 B4 1.621(4)
C1 B5 1.622(3)
B3 B6 1.809(4)
B3 B7 1.834(4)
B3 B4 1.863(4)
B4 B8 1.774(4)
B4 B7 1.782(4)
B4 B5 1.866(4)
B5 B9 1.795(4)
B5 B8 1.840(4)
B6 C10 1.605(4)
B6 B7 1.825(4)
B6 B9 1.967(4)
B7 C10 1.589(4)
B7 B8 1.831(4)
B8 C10 1.596(4)
B8 B9 1.833(4)
B9 C10 1.599(4)
C21 O21 1.144(3)
C22 O22 1.137(3)
P1 C35 1.828(2)
P1 C33 1.828(2)
P1 C31 1.828(2)
C31 C32 1.526(3)
C33 C34 1.534(3)
C35 C36 1.528(3)
O1 C11 1.439(2)
C11 C12 1.483(3)
C12 C13 1.325(4)
C12 Co2 1.950(2)
C12 Co1 1.960(2)
C13 Co1 1.946(3)
C13 Co2 1.958(2)
Co1 C102 1.796(3)
Co1 C103 1.817(3)
Co1 C101 1.817(3)
Co1 Co2 2.4715(4)
C101 O101 1.137(3)
C102 O102 1.138(3)
C103 O103 1.138(3)
Co2 C202 1.796(3)
Co2 C201 1.815(3)
Co2 C203 1.820(3)
C201 O201 1.132(3)
C202 O202 1.133(3)
C203 O203 1.133(3)
